data_4329486
loop_
_publ_author_name
'Georg Steinhauser'
'Gerald Giester'
'Christoph Wagner'
'Peter Weinberger'
'Bernhard Zachhuber'
'Georg Ramer'
'Mario Villa'
'Bernhard Lendl'

_publ_section_title
;
 Nitrogen-rich Compounds of the Actinoids: Dioxouranium(VI)
 5,5'-Azobis[tetrazolide] Pentahydrate and Its Unusually Small Uranyl
 Angle
;
_journal_name_full 'Inorganic Chemistry'
_journal_page_first 6739
_journal_page_last 6745
_journal_paper_doi 10.1021/ic300377j
_journal_volume 51
_journal_year 2012
_chemical_formula_sum 'C2 H10 N10 O7 U'
_chemical_formula_weight 524.23
_chemical_name_systematic
; 
 ? 
;
_space_group_IT_number 14
_symmetry_cell_setting monoclinic
_symmetry_space_group_name_Hall '-P 2yn'
_symmetry_space_group_name_H-M 'P 1 21/n 1'
_atom_sites_solution_hydrogens geom
_atom_sites_solution_primary direct
_atom_sites_solution_secondary difmap
_audit_author_name 'Steinhauser, G.'
_audit_creation_method SHELXL-97
_cell_angle_alpha 90.00
_cell_angle_beta 96.665(5)
_cell_angle_gamma 90.00
_cell_formula_units_Z 4
_cell_length_a 8.9770(10)
_cell_length_b 6.9420(5)
_cell_length_c 20.740(2)
_cell_measurement_reflns_used 4195
_cell_measurement_temperature 200(2)
_cell_volume 1283.7(2)
_computing_structure_refinement 'SHELXL-97 (Sheldrick, 1997)'
_computing_structure_solution 'SHELXS-97 (Sheldrick, 1990)'
_diffrn_ambient_temperature 200(2)
_diffrn_measured_fraction_theta_full 0.998
_diffrn_measured_fraction_theta_max 0.998
_diffrn_radiation_monochromator graphite
_diffrn_radiation_source 'fine-focus sealed tube'
_diffrn_radiation_type MoK\a
_diffrn_radiation_wavelength 0.71073
_diffrn_reflns_av_R_equivalents 0.0294
_diffrn_reflns_av_sigmaI/netI 0.0410
_diffrn_reflns_limit_h_max 12
_diffrn_reflns_limit_h_min -12
_diffrn_reflns_limit_k_max 9
_diffrn_reflns_limit_k_min -9
_diffrn_reflns_limit_l_max 29
_diffrn_reflns_limit_l_min -29
_diffrn_reflns_number 14498
_diffrn_reflns_theta_full 30.47
_diffrn_reflns_theta_max 30.47
_diffrn_reflns_theta_min 2.38
_exptl_absorpt_coefficient_mu 12.698
_exptl_absorpt_correction_T_max 0.08
_exptl_absorpt_correction_T_min 0.006
_exptl_absorpt_correction_type numerical
_exptl_absorpt_process_details 'Sheldrick, G., 1997'
_exptl_crystal_colour yellow
_exptl_crystal_density_diffrn 2.712
_exptl_crystal_description block
_exptl_crystal_F_000 960
_exptl_crystal_size_max 0.6
_exptl_crystal_size_mid 0.4
_exptl_crystal_size_min 0.2
_refine_diff_density_max 2.308
_refine_diff_density_min -1.079
_refine_diff_density_rms 0.182
_refine_ls_extinction_coef 0.00081(7)
_refine_ls_extinction_expression Fc^*^=kFc[1+0.001xFc^2^\l^3^/sin(2\q)]^-1/4^
_refine_ls_extinction_method SHELXL
_refine_ls_goodness_of_fit_ref 1.047
_refine_ls_hydrogen_treatment mixed
_refine_ls_matrix_type full
_refine_ls_number_parameters 222
_refine_ls_number_reflns 3897
_refine_ls_number_restraints 15
_refine_ls_restrained_S_all 1.047
_refine_ls_R_factor_all 0.0404
_refine_ls_R_factor_gt 0.0240
_refine_ls_shift/su_max 0.021
_refine_ls_shift/su_mean 0.001
_refine_ls_structure_factor_coef Fsqd
_refine_ls_weighting_details 'calc w=1/[\s^2^(Fo^2^)+(0.0170P)^2^+0.0000P] where P=(Fo^2^+2Fc^2^)/3'
_refine_ls_weighting_scheme calc
_refine_ls_wR_factor_gt 0.0419
_refine_ls_wR_factor_ref 0.0453
_reflns_number_gt 3106
_reflns_number_total 3897
_reflns_threshold_expression >2sigma(I)
_cod_data_source_file ic300377j_si_001.cif
_cod_data_source_block uo2zt
_cod_database_code 4329486

loop_
_symmetry_equiv_pos_as_xyz
'x, y, z'
'-x+1/2, y+1/2, -z+1/2'
'-x, -y, -z'
'x-1/2, -y-1/2, z-1/2'

loop_
_atom_site_label
_atom_site_type_symbol
_atom_site_fract_x
_atom_site_fract_y
_atom_site_fract_z
_atom_site_U_iso_or_equiv
_atom_site_adp_type
_atom_site_occupancy
_atom_site_symmetry_multiplicity
_atom_site_calc_flag
_atom_site_refinement_flags
U U 0.345068(12) 0.79480(2) 0.160251(5) 0.01475(5) Uani 1 1 d .
O1 O 0.4391(3) 0.8017(4) 0.09061(11) 0.0201(5) Uani 1 1 d .
O2 O 0.2742(3) 0.7917(4) 0.23640(11) 0.0200(5) Uani 1 1 d .
O3 O 0.2099(3) 1.0604(4) 0.10944(12) 0.0218(6) Uani 1 1 d D
O4 O 0.4753(3) 1.0755(4) 0.19765(11) 0.0258(6) Uani 1 1 d D
O5 O 0.3223(3) 0.4581(4) 0.13972(13) 0.0280(6) Uani 1 1 d D
O6 O 0.5708(3) 0.6635(5) 0.21376(12) 0.0307(7) Uani 1 1 d D
O7 O 0.6254(3) 0.7262(4) -0.03287(13) 0.0255(6) Uani 1 1 d D
N1 N 0.0570(3) 0.7089(4) 0.13039(13) 0.0158(6) Uani 1 1 d .
N2 N -0.0334(3) 0.6765(4) 0.17626(13) 0.0186(7) Uani 1 1 d .
N3 N -0.1740(3) 0.6609(5) 0.14888(13) 0.0199(7) Uani 1 1 d .
N4 N -0.1788(3) 0.6836(4) 0.08470(13) 0.0189(7) Uani 1 1 d .
N5 N -0.0007(3) 0.7421(4) 0.01184(13) 0.0191(7) Uani 1 1 d .
N6 N 0.1391(3) 0.7428(4) 0.00877(13) 0.0178(6) Uani 1 1 d .
N7 N 0.3148(3) 0.7812(5) -0.06794(14) 0.0200(6) Uani 1 1 d .
N8 N 0.3032(3) 0.8175(4) -0.13150(14) 0.0220(7) Uani 1 1 d .
N9 N 0.1597(3) 0.8387(5) -0.15467(13) 0.0214(7) Uani 1 1 d .
N10 N 0.0747(3) 0.8155(4) -0.10693(13) 0.0191(6) Uani 1 1 d .
C1 C 0.1736(4) 0.7806(5) -0.05450(16) 0.0166(7) Uani 1 1 d .
C2 C -0.0362(4) 0.7110(5) 0.07494(15) 0.0147(7) Uani 1 1 d .
H31 H 0.263(5) 1.117(6) 0.0852(19) 0.054(14) Uiso 1 1 d DU
H32 H 0.118(3) 1.091(7) 0.109(2) 0.056(14) Uiso 1 1 d DU
H41 H 0.479(6) 1.124(7) 0.2346(13) 0.065(16) Uiso 1 1 d DU
H42 H 0.546(4) 1.123(6) 0.1801(18) 0.037(12) Uiso 1 1 d DU
H51 H 0.314(8) 0.363(7) 0.163(3) 0.12(3) Uiso 1 1 d DU
H52 H 0.342(7) 0.422(9) 0.1030(16) 0.11(2) Uiso 1 1 d DU
H61 H 0.591(5) 0.646(7) 0.2543(10) 0.051(14) Uiso 1 1 d DU
H62 H 0.646(5) 0.625(9) 0.196(3) 0.10(2) Uiso 1 1 d DU
H71 H 0.662(4) 0.693(6) 0.0033(12) 0.034(12) Uiso 1 1 d DU
H72 H 0.534(2) 0.746(7) -0.033(3) 0.059(15) Uiso 1 1 d DU

loop_
_atom_site_aniso_label
_atom_site_aniso_U_11
_atom_site_aniso_U_22
_atom_site_aniso_U_33
_atom_site_aniso_U_23
_atom_site_aniso_U_13
_atom_site_aniso_U_12
U 0.01112(7) 0.02123(8) 0.01206(7) -0.00004(6) 0.00202(4) -0.00052(6)
O1 0.0177(12) 0.0279(14) 0.0148(12) 0.0012(11) 0.0020(9) 0.0017(11)
O2 0.0173(12) 0.0292(15) 0.0142(12) -0.0021(11) 0.0050(9) -0.0029(11)
O3 0.0142(13) 0.0234(15) 0.0282(14) 0.0051(12) 0.0033(11) 0.0000(11)
O4 0.0223(14) 0.0412(18) 0.0150(12) -0.0070(12) 0.0075(10) -0.0174(12)
O5 0.0353(16) 0.0214(16) 0.0276(15) -0.0003(13) 0.0051(12) 0.0011(12)
O6 0.0129(13) 0.065(2) 0.0142(13) 0.0038(13) 0.0009(10) 0.0096(13)
O7 0.0149(13) 0.0409(18) 0.0205(13) 0.0018(13) 0.0017(11) 0.0032(12)
N1 0.0141(13) 0.0213(16) 0.0122(13) 0.0040(12) 0.0021(10) -0.0034(12)
N2 0.0134(14) 0.0284(19) 0.0148(13) 0.0032(12) 0.0047(11) -0.0019(12)
N3 0.0150(15) 0.033(2) 0.0122(14) 0.0029(12) 0.0025(11) 0.0011(12)
N4 0.0116(13) 0.0291(19) 0.0159(14) 0.0020(13) 0.0009(11) -0.0011(12)
N5 0.0159(14) 0.0284(19) 0.0135(14) 0.0014(12) 0.0035(11) -0.0010(12)
N6 0.0169(14) 0.0245(18) 0.0124(13) 0.0004(11) 0.0027(11) -0.0017(12)
N7 0.0157(14) 0.0313(18) 0.0137(13) 0.0014(13) 0.0049(11) -0.0014(13)
N8 0.0155(14) 0.035(2) 0.0163(14) -0.0005(13) 0.0038(11) -0.0055(13)
N9 0.0168(15) 0.035(2) 0.0131(14) 0.0008(12) 0.0045(11) -0.0037(13)
N10 0.0130(14) 0.0297(19) 0.0149(13) 0.0037(12) 0.0030(11) 0.0000(12)
C1 0.0130(16) 0.0216(19) 0.0158(16) 0.0005(15) 0.0039(12) -0.0032(14)
C2 0.0133(15) 0.0203(18) 0.0108(14) 0.0019(14) 0.0025(12) -0.0018(14)

loop_
_atom_type_symbol
_atom_type_description
_atom_type_scat_dispersion_real
_atom_type_scat_dispersion_imag
_atom_type_scat_source
C C 0.0033 0.0016 'International Tables Vol C Tables 4.2.6.8 and 6.1.1.4'
H H 0.0000 0.0000 'International Tables Vol C Tables 4.2.6.8 and 6.1.1.4'
N N 0.0061 0.0033 'International Tables Vol C Tables 4.2.6.8 and 6.1.1.4'
O O 0.0106 0.0060 'International Tables Vol C Tables 4.2.6.8 and 6.1.1.4'
U U -9.6767 9.6646 'International Tables Vol C Tables 4.2.6.8 and 6.1.1.4'

loop_
_geom_angle_atom_site_label_1
_geom_angle_atom_site_label_2
_geom_angle_atom_site_label_3
_geom_angle
O1 U O2 172.35(10)
O1 U O4 88.88(10)
O2 U O4 86.13(10)
O1 U O6 85.94(10)
O2 U O6 87.37(10)
O4 U O6 78.46(10)
O1 U O5 85.36(11)
O2 U O5 96.63(11)
O4 U O5 154.11(10)
O6 U O5 75.97(10)
O1 U O3 83.33(10)
O2 U O3 100.75(10)
O4 U O3 73.36(9)
O6 U O3 149.95(10)
O5 U O3 130.66(9)
O1 U N1 111.25(10)
O2 U N1 76.35(9)
O4 U N1 134.01(9)
O6 U N1 141.00(10)
O5 U N1 71.15(9)
O3 U N1 68.83(9)
U O3 H31 109(3)
U O3 H32 130(3)
H31 O3 H32 120(5)
U O4 H41 127(4)
U O4 H42 124(3)
H41 O4 H42 107(5)
U O5 H51 133(5)
U O5 H52 116(5)
H51 O5 H52 110(6)
U O6 H61 126(3)
U O6 H62 126(4)
H61 O6 H62 107(5)
H71 O7 H72 110(5)
N2 N1 C2 104.0(2)
N2 N1 U 121.73(19)
C2 N1 U 133.7(2)
N3 N2 N1 109.5(3)
N2 N3 N4 109.6(2)
C2 N4 N3 104.3(3)
N6 N5 C2 112.5(3)
N5 N6 C1 112.0(3)
C1 N7 N8 103.9(3)
N9 N8 N7 109.8(2)
N10 N9 N8 109.5(3)
N9 N10 C1 104.0(3)
N7 C1 N10 112.7(3)
N7 C1 N6 121.0(3)
N10 C1 N6 126.3(3)
N4 C2 N1 112.5(3)
N4 C2 N5 119.4(3)
N1 C2 N5 128.1(3)

loop_
_geom_bond_atom_site_label_1
_geom_bond_atom_site_label_2
_geom_bond_distance
U O1 1.756(2)
U O2 1.770(2)
U O4 2.357(3)
U O6 2.376(3)
U O5 2.380(3)
U O3 2.385(3)
U N1 2.656(3)
O3 H31 0.833(19)
O3 H32 0.854(19)
O4 H41 0.836(19)
O4 H42 0.833(19)
O5 H51 0.83(2)
O5 H52 0.84(2)
O6 H61 0.848(19)
O6 H62 0.85(2)
O7 H71 0.817(19)
O7 H72 0.831(19)
N1 N2 1.339(4)
N1 C2 1.341(4)
N2 N3 1.327(4)
N3 N4 1.336(4)
N4 C2 1.333(4)
N5 N6 1.264(4)
N5 C2 1.399(4)
N6 C1 1.408(4)
N7 C1 1.329(4)
N7 N8 1.334(4)
N8 N9 1.329(4)
N9 N10 1.328(4)
N10 C1 1.343(4)
